data_1542087
loop_
_publ_author_name
'Rumanova, I.M.'
'Nikoleva, T.V.'

_publ_section_title
;
 Crystal structure of orthite
;
_journal_name_full Kristallografiya
_journal_page_first 829
_journal_page_last 835
_journal_volume 4
_journal_year 1959
_chemical_formula_sum 'Al2 Ca Ce Fe H O13 Si3'
_chemical_name_systematic 'Al2 Ca Fe Ce (Si2 O7) (Si O4) O (O H)'
_space_group_IT_number 11
_symmetry_space_group_name_Hall '-P 2yb'
_symmetry_space_group_name_H-M 'P 1 21/m 1'
_cell_angle_alpha 90
_cell_angle_beta 115
_cell_angle_gamma 90
_cell_formula_units_Z 2
_cell_length_a 8.98
_cell_length_b 5.75
_cell_length_c 10.23
_cell_volume 478.735
_citation_journal_id_ASTM KRISAJ
_cod_data_source_file Rumanova_KRISAJ_1959_1700.cif
_cod_data_source_block H1Al2Ca1Ce1Fe1O13Si3
_cod_original_cell_volume 478.7354
_cod_original_formula_sum 'H1 Al2 Ca1 Ce1 Fe1 O13 Si3'
_cod_database_code 1542087

loop_
_symmetry_equiv_pos_as_xyz
x,y,z
-x,y+1/2,-z
-x,-y,-z
x,-y-1/2,z

loop_
_atom_site_label
_atom_site_type_symbol
_atom_site_fract_x
_atom_site_fract_y
_atom_site_fract_z
_atom_site_occupancy
_atom_site_U_iso_or_equiv
O8 O-2 0.542 0.25 0.323 1 0.0
O6 O-2 0.071 0.75 0.413 1 0.0
Si1 Si+4 0.338 0.75 0.043 1 0.0
O9 O-2 0.613 0.25 0.098 1 0.0
Ce1 Ce+3 0.601 0.75 0.426 1 0.0
O10 O-2 0.071 0.25 0.413 1 0.0
O5 O-2 0.052 0.75 0.143 1 0.0
O7 O-2 0.51 0.75 0.181 1 0.0
Ca1 Ca+2 0.76 0.75 0.153 1 0.0
Si2 Si+4 0.695 0.25 0.279 1 0.0
Fe1 Fe+2 0.3 0.25 0.217 1 0.0
O3 O-2 0.801 0 0.342 1 0.0
Al1 Al+3 0 0 0 1 0.0
Al2 Al+3 0 0 0.5 1 0.0
Si3 Si+4 0.182 0.75 0.321 1 0.0
O1 O-2 0.23 0 0.032 1 0.0
O2 O-2 0.307 0 0.363 1 0.0
O4 O-2 0.052 0.25 0.143 1 0.0
